data_7211364
loop_
_publ_author_name
'Geer, Michael F.'
'Mazzuca, James'
'Smith, Mark D.'
'Shimizu, Linda S.'

_publ_section_title
;
 Short, strong halogen bonding in co-crystals of pyridyl bis-urea
 macrocycles and iodoperfluorocarbons
;
_journal_issue 46
_journal_name_full CrystEngComm
_journal_page_first 9923
_journal_paper_doi 10.1039/c3ce41413b
_journal_volume 15
_journal_year 2013
_chemical_formula_moiety 'C28 H40 N8 O2, 3(C6 F5 I)'
_chemical_formula_sum 'C46 H40 F15 I3 N8 O2'
_chemical_formula_weight 1402.56
_chemical_name_systematic
;
 ? 
;
_space_group_crystal_system triclinic
_space_group_IT_number 2
_space_group_name_Hall '-P 1'
_space_group_name_H-M_alt 'P -1'
_symmetry_space_group_name_Hall '-P 1'
_symmetry_space_group_name_H-M 'P -1'
_atom_sites_solution_hydrogens geom
_atom_sites_solution_primary direct
_atom_sites_solution_secondary difmap
_audit_creation_date 2012-08-22
_audit_creation_method
;
  Olex2 1.1
  (compiled Nov  1 2011 20:42:30, GUI svn.r3906)
;
_cell_angle_alpha 65.969(4)
_cell_angle_beta 83.547(4)
_cell_angle_gamma 85.330(4)
_cell_formula_units_Z 2
_cell_length_a 12.787(3)
_cell_length_b 13.339(3)
_cell_length_c 16.139(4)
_cell_measurement_reflns_used 6627
_cell_measurement_temperature 100(2)
_cell_measurement_theta_max 26.368
_cell_measurement_theta_min 2.198
_cell_volume 2496.3(10)
_computing_cell_refinement 'SAINT-Plus Version 6.45 (Bruker, 2001)'
_computing_data_collection 'SMART Version 5.625 (Bruker, 2001)'
_computing_data_reduction 'SAINT-Plus Version 6.45 (Bruker, 2001)'
_computing_molecular_graphics
;
O. V. Dolomanov, L. J. Bourhis, R. J. Gildea, J. A. K. Howard and H. Puschmann,
OLEX2: a complete structure solution, refinement and analysis program.
J. Appl. Cryst. (2009). 42, 339-341.
;
_computing_publication_material
;
O. V. Dolomanov, L. J. Bourhis, R. J. Gildea, J. A. K. Howard and H. Puschmann,
OLEX2: a complete structure solution, refinement and analysis program.
J. Appl. Cryst. (2009). 42, 339-341.
;
_computing_structure_refinement 'SHELXL97 (Sheldrick, 1997)'
_computing_structure_solution 'SHELXS97 (Sheldrick, 1997)'
_diffrn_ambient_temperature 100(2)
_diffrn_measured_fraction_theta_full 0.988
_diffrn_measured_fraction_theta_max 0.988
_diffrn_measurement_device_type 'Bruker SMART APEX CCD diffractometer'
_diffrn_measurement_method 'omega and phi scans'
_diffrn_radiation_monochromator graphite
_diffrn_radiation_type MoK\a
_diffrn_radiation_wavelength 0.71073
_diffrn_reflns_av_R_equivalents 0.0362
_diffrn_reflns_av_unetI/netI 0.0324
_diffrn_reflns_limit_h_max 15
_diffrn_reflns_limit_h_min -15
_diffrn_reflns_limit_k_max 16
_diffrn_reflns_limit_k_min -16
_diffrn_reflns_limit_l_max 20
_diffrn_reflns_limit_l_min -20
_diffrn_reflns_number 41108
_diffrn_reflns_theta_full 26.51
_diffrn_reflns_theta_max 26.51
_diffrn_reflns_theta_min 1.60
_diffrn_source 'sealed tube'
_diffrn_source_current 37.0
_diffrn_source_power 1.739
_diffrn_source_target Mo
_diffrn_source_voltage 47.0
_exptl_absorpt_coefficient_mu 1.982
_exptl_absorpt_correction_T_max 1
_exptl_absorpt_correction_T_min 0.772607
_exptl_absorpt_correction_type multi-scan
_exptl_absorpt_process_details 'SADABS Version 2.05 (Bruker, 2001)'
_exptl_crystal_colour colorless
_exptl_crystal_density_diffrn 1.866
_exptl_crystal_density_method 'not measured'
_exptl_crystal_description irregular
_exptl_crystal_F_000 1364
_exptl_crystal_recrystallization_method 'Slow evaporation from CH2Cl2'
_exptl_crystal_size_max 0.4
_exptl_crystal_size_mid 0.25
_exptl_crystal_size_min 0.2
_refine_diff_density_max 1.158
_refine_diff_density_min -0.343
_refine_diff_density_rms 0.101
_refine_ls_extinction_method none
_refine_ls_goodness_of_fit_ref 1.046
_refine_ls_hydrogen_treatment constr
_refine_ls_matrix_type full
_refine_ls_number_parameters 673
_refine_ls_number_reflns 10236
_refine_ls_number_restraints 0
_refine_ls_restrained_S_all 1.046
_refine_ls_R_factor_all 0.0357
_refine_ls_R_factor_gt 0.0293
_refine_ls_shift/su_max 0.002
_refine_ls_shift/su_mean 0.000
_refine_ls_structure_factor_coef Fsqd
_refine_ls_weighting_details 'calc w=1/[\s^2^(Fo^2^)+(0.0395P)^2^+0.2126P] where P=(Fo^2^+2Fc^2^)/3'
_refine_ls_weighting_scheme calc
_refine_ls_wR_factor_gt 0.0682
_refine_ls_wR_factor_ref 0.0713
_reflns_number_gt 8984
_reflns_number_total 10236
_reflns_threshold_expression >2sigma(I)
_cod_data_source_file c3ce41413b.txt
_cod_data_source_block mg177s
_cod_original_cell_volume 2496.4(11)
_cod_database_code 7211364

loop_
_space_group_symop_id
_space_group_symop_operation_xyz
1 'x, y, z'
2 '-x, -y, -z'

loop_
_atom_site_label
_atom_site_type_symbol
_atom_site_fract_x
_atom_site_fract_y
_atom_site_fract_z
_atom_site_U_iso_or_equiv
_atom_site_adp_type
_atom_site_occupancy
_atom_site_symmetry_multiplicity
_atom_site_calc_flag
_atom_site_refinement_flags
O1 O 0.34470(15) 0.74821(16) 0.13991(13) 0.0231(4) Uani 1 1 d .
O2 O 0.63990(15) 0.94094(16) 0.20768(13) 0.0228(4) Uani 1 1 d .
N1 N 0.38497(18) 0.59844(19) 0.26552(16) 0.0207(5) Uani 1 1 d .
N2 N 0.48340(19) 0.44652(19) 0.24724(16) 0.0222(5) Uani 1 1 d .
N3 N 0.47146(18) 0.62604(19) 0.12405(16) 0.0208(5) Uani 1 1 d .
N4 N 0.43366(18) 0.74230(19) 0.35227(16) 0.0206(5) Uani 1 1 d .
N5 N 0.65390(17) 0.78956(19) 0.33953(16) 0.0193(5) Uani 1 1 d .
N6 N 0.79289(18) 0.65277(19) 0.34837(16) 0.0210(5) Uani 1 1 d .
N7 N 0.74512(17) 0.79629(19) 0.20454(15) 0.0198(5) Uani 1 1 d .
N8 N 0.63032(18) 0.78266(19) 0.06291(15) 0.0197(5) Uani 1 1 d .
C1 C 0.3984(2) 0.6622(2) 0.17477(19) 0.0195(6) Uani 1 1 d .
C2 C 0.4573(2) 0.5033(2) 0.3059(2) 0.0275(7) Uani 1 1 d .
H2A H 0.5226 0.5284 0.3177 0.033 Uiso 1 1 calc R
H2B H 0.4241 0.4521 0.3649 0.033 Uiso 1 1 calc R
C3 C 0.5350(2) 0.5232(2) 0.1636(2) 0.0271(7) Uani 1 1 d .
H3A H 0.5477 0.4890 0.1191 0.033 Uiso 1 1 calc R
H3B H 0.6041 0.5402 0.1759 0.033 Uiso 1 1 calc R
C4 C 0.3096(2) 0.6361(2) 0.3217(2) 0.0257(7) Uani 1 1 d .
H4A H 0.3036 0.5779 0.3842 0.031 Uiso 1 1 calc R
H4B H 0.2398 0.6471 0.2976 0.031 Uiso 1 1 calc R
C5 C 0.3373(2) 0.7417(2) 0.32657(18) 0.0194(6) Uani 1 1 d .
C6 C 0.2670(2) 0.8309(3) 0.3055(2) 0.0253(7) Uani 1 1 d .
H6 H 0.1991 0.8269 0.2886 0.030 Uiso 1 1 calc R
C7 C 0.2966(2) 0.9262(2) 0.30934(19) 0.0243(6) Uani 1 1 d .
H7 H 0.2493 0.9883 0.2960 0.029 Uiso 1 1 calc R
C8 C 0.3969(2) 0.9294(2) 0.33309(19) 0.0225(6) Uani 1 1 d .
H8 H 0.4203 0.9946 0.3343 0.027 Uiso 1 1 calc R
C9 C 0.4620(2) 0.8360(2) 0.35501(19) 0.0199(6) Uani 1 1 d .
C10 C 0.5703(2) 0.8348(2) 0.3849(2) 0.0237(6) Uani 1 1 d .
H10A H 0.5870 0.9109 0.3729 0.028 Uiso 1 1 calc R
H10B H 0.5689 0.7912 0.4514 0.028 Uiso 1 1 calc R
C11 C 0.6771(2) 0.8462(2) 0.24811(19) 0.0186(6) Uani 1 1 d .
C12 C 0.6874(2) 0.6738(2) 0.3828(2) 0.0219(6) Uani 1 1 d .
H12A H 0.6854 0.6518 0.4494 0.026 Uiso 1 1 calc R
H12B H 0.6376 0.6285 0.3717 0.026 Uiso 1 1 calc R
C13 C 0.7907(2) 0.6848(2) 0.2514(2) 0.0236(6) Uani 1 1 d .
H13A H 0.7490 0.6319 0.2414 0.028 Uiso 1 1 calc R
H13B H 0.8634 0.6809 0.2242 0.028 Uiso 1 1 calc R
C14 C 0.7729(2) 0.8561(3) 0.10724(19) 0.0247(7) Uani 1 1 d .
H14A H 0.8332 0.8164 0.0883 0.030 Uiso 1 1 calc R
H14B H 0.7967 0.9294 0.0970 0.030 Uiso 1 1 calc R
C15 C 0.6856(2) 0.8717(2) 0.04666(19) 0.0194(6) Uani 1 1 d .
C16 C 0.6668(2) 0.9727(2) -0.02359(19) 0.0228(6) Uani 1 1 d .
H16 H 0.7073 1.0336 -0.0330 0.027 Uiso 1 1 calc R
C17 C 0.5890(2) 0.9843(2) -0.07962(19) 0.0253(7) Uani 1 1 d .
H17 H 0.5753 1.0528 -0.1282 0.030 Uiso 1 1 calc R
C18 C 0.5311(2) 0.8940(2) -0.06381(19) 0.0226(6) Uani 1 1 d .
H18 H 0.4772 0.8990 -0.1015 0.027 Uiso 1 1 calc R
C19 C 0.5538(2) 0.7954(2) 0.00863(18) 0.0183(6) Uani 1 1 d .
C20 C 0.4922(2) 0.6950(2) 0.0280(2) 0.0245(6) Uani 1 1 d .
H20A H 0.4242 0.7192 0.0007 0.029 Uiso 1 1 calc R
H20B H 0.5318 0.6505 -0.0023 0.029 Uiso 1 1 calc R
C21 C 0.4036(2) 0.3769(2) 0.2371(2) 0.0241(6) Uani 1 1 d .
C22 C 0.3282(3) 0.4385(3) 0.1635(2) 0.0367(8) Uani 1 1 d .
H22A H 0.2863 0.4942 0.1791 0.055 Uiso 1 1 calc R
H22B H 0.2812 0.3864 0.1595 0.055 Uiso 1 1 calc R
H22C H 0.3689 0.4742 0.1046 0.055 Uiso 1 1 calc R
C23 C 0.3394(3) 0.3206(3) 0.3279(2) 0.0365(8) Uani 1 1 d .
H23A H 0.3869 0.2880 0.3766 0.055 Uiso 1 1 calc R
H23B H 0.2989 0.2628 0.3253 0.055 Uiso 1 1 calc R
H23C H 0.2910 0.3747 0.3403 0.055 Uiso 1 1 calc R
C24 C 0.4661(3) 0.2863(3) 0.2146(2) 0.0333(8) Uani 1 1 d .
H24A H 0.5139 0.3200 0.1597 0.050 Uiso 1 1 calc R
H24B H 0.4171 0.2407 0.2042 0.050 Uiso 1 1 calc R
H24C H 0.5070 0.2406 0.2656 0.050 Uiso 1 1 calc R
C25 C 0.8851(2) 0.6908(2) 0.3781(2) 0.0224(6) Uani 1 1 d .
C26 C 0.9048(2) 0.8140(3) 0.3289(2) 0.0320(8) Uani 1 1 d .
H26A H 0.9167 0.8337 0.2632 0.048 Uiso 1 1 calc R
H26B H 0.9670 0.8307 0.3507 0.048 Uiso 1 1 calc R
H26C H 0.8433 0.8561 0.3414 0.048 Uiso 1 1 calc R
C27 C 0.9839(2) 0.6260(3) 0.3610(3) 0.0354(8) Uani 1 1 d .
H27A H 0.9732 0.5472 0.3940 0.053 Uiso 1 1 calc R
H27B H 1.0446 0.6460 0.3824 0.053 Uiso 1 1 calc R
H27C H 0.9970 0.6437 0.2956 0.053 Uiso 1 1 calc R
C28 C 0.8668(3) 0.6616(3) 0.4801(2) 0.0335(8) Uani 1 1 d .
H28A H 0.8114 0.7108 0.4915 0.050 Uiso 1 1 calc R
H28B H 0.9321 0.6697 0.5029 0.050 Uiso 1 1 calc R
H28C H 0.8452 0.5854 0.5115 0.050 Uiso 1 1 calc R
I31 I 0.164179(14) 0.758566(15) 0.061857(13) 0.02171(6) Uani 1 1 d .
F31 F 0.02280(13) 0.58542(14) 0.03776(12) 0.0312(4) Uani 1 1 d .
F32 F -0.14705(15) 0.61080(15) -0.05467(14) 0.0391(5) Uani 1 1 d .
F33 F -0.22298(14) 0.81446(15) -0.15749(13) 0.0371(5) Uani 1 1 d .
F34 F -0.12598(13) 0.99467(14) -0.16803(12) 0.0307(4) Uani 1 1 d .
F35 F 0.03858(12) 0.97124(13) -0.07230(11) 0.0248(4) Uani 1 1 d .
C31 C 0.0338(2) 0.7776(2) -0.01179(19) 0.0196(6) Uani 1 1 d .
C32 C -0.0148(2) 0.6877(2) -0.0099(2) 0.0234(6) Uani 1 1 d .
C33 C -0.1017(2) 0.6988(3) -0.0571(2) 0.0271(7) Uani 1 1 d .
C34 C -0.1400(2) 0.8023(3) -0.1100(2) 0.0258(7) Uani 1 1 d .
C35 C -0.0910(2) 0.8936(2) -0.1148(2) 0.0231(6) Uani 1 1 d .
C36 C -0.0057(2) 0.8800(2) -0.06567(19) 0.0198(6) Uani 1 1 d .
I41 I 0.749347(14) 1.105235(15) 0.215324(13) 0.02214(6) Uani 1 1 d .
F41 F 0.72261(14) 1.36800(15) 0.13578(14) 0.0397(5) Uani 1 1 d .
F42 F 0.83439(16) 1.52238(16) 0.14795(16) 0.0468(6) Uani 1 1 d .
F43 F 1.01460(18) 1.46503(18) 0.23480(15) 0.0529(6) Uani 1 1 d .
F44 F 1.08001(17) 1.25091(19) 0.31076(15) 0.0548(6) Uani 1 1 d .
F45 F 0.96560(15) 1.09442(16) 0.30402(13) 0.0390(5) Uani 1 1 d .
C41 C 0.8399(2) 1.2265(2) 0.2201(2) 0.0252(7) Uani 1 1 d .
C42 C 0.8104(2) 1.3360(3) 0.1806(2) 0.0288(7) Uani 1 1 d .
C43 C 0.8686(3) 1.4164(3) 0.1854(2) 0.0351(8) Uani 1 1 d .
C44 C 0.9586(3) 1.3878(3) 0.2288(2) 0.0379(9) Uani 1 1 d .
C45 C 0.9910(3) 1.2795(3) 0.2682(2) 0.0364(8) Uani 1 1 d .
C46 C 0.9316(3) 1.2001(3) 0.2641(2) 0.0302(7) Uani 1 1 d .
I51 I 0.783726(15) 0.407514(15) 0.419880(13) 0.02345(6) Uani 1 1 d .
F51 F 0.58725(14) 0.28625(15) 0.40520(13) 0.0351(4) Uani 1 1 d .
F52 F 0.55830(14) 0.07909(15) 0.42982(13) 0.0374(5) Uani 1 1 d .
F53 F 0.71301(16) -0.07814(14) 0.49352(13) 0.0367(5) Uani 1 1 d .
F54 F 0.89617(15) -0.02519(16) 0.53115(16) 0.0471(5) Uani 1 1 d .
F55 F 0.93010(14) 0.18472(15) 0.50040(15) 0.0419(5) Uani 1 1 d .
C51 C 0.7605(2) 0.2422(2) 0.44947(19) 0.0213(6) Uani 1 1 d .
C52 C 0.6658(2) 0.2122(2) 0.43403(19) 0.0224(6) Uani 1 1 d .
C53 C 0.6505(2) 0.1054(2) 0.4467(2) 0.0239(6) Uani 1 1 d .
C54 C 0.7287(2) 0.0265(2) 0.4785(2) 0.0261(7) Uani 1 1 d .
C55 C 0.8222(2) 0.0532(3) 0.4971(2) 0.0278(7) Uani 1 1 d .
C56 C 0.8370(2) 0.1610(3) 0.4823(2) 0.0255(7) Uani 1 1 d .

loop_
_atom_site_aniso_label
_atom_site_aniso_U_11
_atom_site_aniso_U_22
_atom_site_aniso_U_33
_atom_site_aniso_U_23
_atom_site_aniso_U_13
_atom_site_aniso_U_12
O1 0.0233(10) 0.0203(11) 0.0265(11) -0.0085(9) -0.0110(9) 0.0013(8)
O2 0.0247(10) 0.0178(11) 0.0259(11) -0.0071(9) -0.0087(9) -0.0010(8)
N1 0.0235(12) 0.0181(13) 0.0213(13) -0.0081(10) -0.0047(10) 0.0005(10)
N2 0.0254(13) 0.0186(13) 0.0239(13) -0.0086(11) -0.0063(10) -0.0021(10)
N3 0.0225(12) 0.0172(13) 0.0226(13) -0.0076(10) -0.0017(10) -0.0032(10)
N4 0.0213(12) 0.0204(13) 0.0212(12) -0.0101(10) -0.0012(10) 0.0011(10)
N5 0.0188(11) 0.0196(13) 0.0206(12) -0.0089(10) -0.0038(9) 0.0004(9)
N6 0.0186(12) 0.0188(13) 0.0274(13) -0.0106(11) -0.0036(10) -0.0015(10)
N7 0.0183(11) 0.0222(13) 0.0199(12) -0.0086(10) -0.0038(9) -0.0022(10)
N8 0.0201(12) 0.0188(13) 0.0193(12) -0.0065(10) -0.0018(10) -0.0025(9)
C1 0.0178(13) 0.0185(15) 0.0253(15) -0.0095(12) -0.0075(11) -0.0060(11)
C2 0.0355(17) 0.0232(16) 0.0270(17) -0.0108(14) -0.0141(14) 0.0006(13)
C3 0.0211(15) 0.0253(17) 0.0350(18) -0.0120(14) -0.0027(13) -0.0019(12)
C4 0.0252(15) 0.0278(17) 0.0246(16) -0.0108(14) 0.0011(12) -0.0077(13)
C5 0.0218(14) 0.0208(15) 0.0155(14) -0.0073(12) 0.0000(11) -0.0022(11)
C6 0.0217(15) 0.0307(18) 0.0230(16) -0.0092(14) -0.0046(12) -0.0022(13)
C7 0.0272(15) 0.0230(16) 0.0225(15) -0.0098(13) -0.0045(12) 0.0065(12)
C8 0.0298(16) 0.0193(15) 0.0190(15) -0.0085(12) 0.0001(12) -0.0032(12)
C9 0.0202(14) 0.0233(16) 0.0185(14) -0.0112(12) -0.0002(11) -0.0005(12)
C10 0.0255(15) 0.0249(16) 0.0241(16) -0.0130(13) -0.0047(12) 0.0002(12)
C11 0.0166(13) 0.0195(15) 0.0232(15) -0.0101(12) -0.0066(11) -0.0049(11)
C12 0.0192(14) 0.0193(15) 0.0245(15) -0.0052(12) -0.0040(12) -0.0028(11)
C13 0.0270(15) 0.0195(15) 0.0287(16) -0.0131(13) -0.0059(13) -0.0011(12)
C14 0.0221(14) 0.0311(17) 0.0208(15) -0.0095(13) 0.0003(12) -0.0083(13)
C15 0.0178(13) 0.0233(16) 0.0184(14) -0.0097(12) 0.0004(11) -0.0033(11)
C16 0.0280(15) 0.0203(16) 0.0212(15) -0.0100(13) 0.0045(12) -0.0071(12)
C17 0.0347(17) 0.0178(15) 0.0171(15) -0.0025(12) 0.0015(12) 0.0038(13)
C18 0.0232(15) 0.0285(17) 0.0162(14) -0.0092(13) -0.0040(11) 0.0028(12)
C19 0.0208(14) 0.0183(15) 0.0155(14) -0.0072(12) 0.0011(11) -0.0014(11)
C20 0.0269(15) 0.0254(17) 0.0235(16) -0.0104(13) -0.0066(12) -0.0040(13)
C21 0.0288(15) 0.0213(16) 0.0240(16) -0.0089(13) -0.0084(12) -0.0038(12)
C22 0.0397(19) 0.0287(18) 0.046(2) -0.0131(16) -0.0223(16) -0.0081(15)
C23 0.0317(17) 0.036(2) 0.0369(19) -0.0070(16) -0.0049(15) -0.0110(15)
C24 0.0427(19) 0.0268(18) 0.0360(19) -0.0166(15) -0.0106(15) -0.0009(15)
C25 0.0190(14) 0.0183(15) 0.0298(16) -0.0083(13) -0.0071(12) -0.0012(11)
C26 0.0279(16) 0.0260(18) 0.042(2) -0.0092(15) -0.0159(14) -0.0058(13)
C27 0.0217(16) 0.035(2) 0.052(2) -0.0203(17) -0.0049(15) -0.0013(14)
C28 0.0340(18) 0.039(2) 0.0293(18) -0.0122(15) -0.0088(14) -0.0096(15)
I31 0.01950(10) 0.02229(11) 0.02334(11) -0.00773(8) -0.00669(7) -0.00191(7)
F31 0.0314(10) 0.0182(9) 0.0418(11) -0.0072(8) -0.0149(8) 0.0011(7)
F32 0.0375(10) 0.0253(10) 0.0619(13) -0.0198(10) -0.0235(10) -0.0039(8)
F33 0.0318(10) 0.0329(11) 0.0513(12) -0.0167(9) -0.0264(9) 0.0027(8)
F34 0.0285(9) 0.0235(10) 0.0377(10) -0.0083(8) -0.0137(8) 0.0046(7)
F35 0.0230(8) 0.0202(9) 0.0338(10) -0.0130(8) -0.0034(7) -0.0030(7)
C31 0.0160(13) 0.0226(15) 0.0218(15) -0.0104(12) -0.0020(11) -0.0012(11)
C32 0.0236(15) 0.0193(16) 0.0258(16) -0.0068(13) -0.0063(12) 0.0004(12)
C33 0.0234(15) 0.0245(17) 0.0385(18) -0.0162(15) -0.0080(13) -0.0030(12)
C34 0.0209(14) 0.0268(17) 0.0334(17) -0.0144(14) -0.0114(13) 0.0036(12)
C35 0.0214(14) 0.0206(16) 0.0261(16) -0.0084(13) -0.0054(12) 0.0046(12)
C36 0.0161(13) 0.0214(15) 0.0252(15) -0.0131(13) 0.0007(11) -0.0027(11)
I41 0.02580(10) 0.01873(10) 0.02289(11) -0.00961(8) -0.00048(8) -0.00192(7)
F41 0.0303(10) 0.0239(10) 0.0637(14) -0.0173(10) -0.0038(9) 0.0030(8)
F42 0.0468(12) 0.0252(11) 0.0724(15) -0.0278(11) 0.0137(11) -0.0051(9)
F43 0.0640(14) 0.0545(14) 0.0545(14) -0.0348(12) 0.0105(11) -0.0341(12)
F44 0.0511(13) 0.0654(16) 0.0468(13) -0.0147(12) -0.0166(11) -0.0227(12)
F45 0.0411(11) 0.0337(11) 0.0357(11) -0.0046(9) -0.0122(9) -0.0037(9)
C41 0.0270(15) 0.0255(17) 0.0276(16) -0.0161(14) 0.0051(13) -0.0072(13)
C42 0.0261(16) 0.0264(18) 0.0370(19) -0.0178(15) 0.0059(14) -0.0030(13)
C43 0.042(2) 0.0242(18) 0.043(2) -0.0206(16) 0.0160(16) -0.0071(15)
C44 0.043(2) 0.043(2) 0.039(2) -0.0285(18) 0.0115(16) -0.0199(17)
C45 0.0381(19) 0.045(2) 0.0271(18) -0.0143(16) -0.0009(15) -0.0130(16)
C46 0.0361(18) 0.0285(18) 0.0256(17) -0.0105(14) -0.0004(14) -0.0053(14)
I51 0.02956(11) 0.01803(11) 0.02377(11) -0.00913(8) -0.00123(8) -0.00416(8)
F51 0.0318(10) 0.0248(10) 0.0438(11) -0.0059(9) -0.0170(9) 0.0019(8)
F52 0.0376(11) 0.0317(11) 0.0420(11) -0.0095(9) -0.0139(9) -0.0121(8)
F53 0.0510(12) 0.0192(10) 0.0428(11) -0.0137(9) -0.0075(9) -0.0068(8)
F54 0.0388(11) 0.0260(11) 0.0756(16) -0.0184(11) -0.0193(11) 0.0123(9)
F55 0.0281(10) 0.0319(11) 0.0709(15) -0.0224(11) -0.0186(10) -0.0001(8)
C51 0.0282(15) 0.0196(15) 0.0181(14) -0.0089(12) -0.0023(12) -0.0039(12)
C52 0.0259(15) 0.0188(15) 0.0176(14) -0.0022(12) -0.0043(12) 0.0017(12)
C53 0.0306(16) 0.0250(16) 0.0188(15) -0.0099(13) -0.0029(12) -0.0083(13)
C54 0.0382(17) 0.0193(16) 0.0231(16) -0.0106(13) -0.0012(13) -0.0048(13)
C55 0.0297(16) 0.0218(16) 0.0318(17) -0.0108(14) -0.0077(13) 0.0064(13)
C56 0.0232(15) 0.0283(17) 0.0284(16) -0.0140(14) -0.0054(12) -0.0015(13)

loop_
_atom_type_symbol
_atom_type_description
_atom_type_scat_dispersion_real
_atom_type_scat_dispersion_imag
_atom_type_scat_source
C C 0.0033 0.0016 'International Tables Vol C Tables 4.2.6.8 and 6.1.1.4'
H H 0.0000 0.0000 'International Tables Vol C Tables 4.2.6.8 and 6.1.1.4'
F F 0.0171 0.0103 'International Tables Vol C Tables 4.2.6.8 and 6.1.1.4'
I I -0.4742 1.8119 'International Tables Vol C Tables 4.2.6.8 and 6.1.1.4'
N N 0.0061 0.0033 'International Tables Vol C Tables 4.2.6.8 and 6.1.1.4'
O O 0.0106 0.0060 'International Tables Vol C Tables 4.2.6.8 and 6.1.1.4'

loop_
_geom_angle_atom_site_label_1
_geom_angle_atom_site_label_2
_geom_angle_atom_site_label_3
_geom_angle
C1 O1 I31 123.33(16)
C11 O2 I41 115.23(16)
C1 N1 C2 119.5(2)
C1 N1 C4 118.4(2)
C4 N1 C2 121.5(2)
C2 N2 C3 107.2(2)
C2 N2 C21 119.7(2)
C3 N2 C21 116.1(2)
C1 N3 C3 122.8(2)
C1 N3 C20 118.6(2)
C20 N3 C3 118.6(2)
C5 N4 C9 117.4(2)
C10 N5 C12 119.9(2)
C11 N5 C10 117.8(2)
C11 N5 C12 119.6(2)
C12 N6 C25 118.2(2)
C12 N6 I51 97.31(15)
C13 N6 C12 106.7(2)
C13 N6 C25 116.4(2)
C13 N6 I51 101.88(16)
C25 N6 I51 113.52(16)
C11 N7 C13 122.6(2)
C11 N7 C14 118.2(2)
C14 N7 C13 119.2(2)
C19 N8 C15 117.2(2)
O1 C1 N1 121.2(3)
O1 C1 N3 121.8(3)
N3 C1 N1 117.1(2)
N1 C2 H2A 109.3
N1 C2 H2B 109.3
N2 C2 N1 111.6(2)
N2 C2 H2A 109.3
N2 C2 H2B 109.3
H2A C2 H2B 108.0
N2 C3 N3 111.8(2)
N2 C3 H3A 109.2
N2 C3 H3B 109.2
N3 C3 H3A 109.2
N3 C3 H3B 109.2
H3A C3 H3B 107.9
N1 C4 H4A 108.7
N1 C4 H4B 108.7
N1 C4 C5 114.4(2)
H4A C4 H4B 107.6
C5 C4 H4A 108.7
C5 C4 H4B 108.7
N4 C5 C4 115.8(2)
N4 C5 C6 122.9(3)
C6 C5 C4 121.3(3)
C5 C6 H6 120.5
C5 C6 C7 119.1(3)
C7 C6 H6 120.5
C6 C7 H7 120.6
C6 C7 C8 118.8(3)
C8 C7 H7 120.6
C7 C8 H8 120.6
C9 C8 C7 118.7(3)
C9 C8 H8 120.6
N4 C9 C8 123.0(3)
N4 C9 C10 116.6(2)
C8 C9 C10 120.4(3)
N5 C10 C9 114.1(2)
N5 C10 H10A 108.7
N5 C10 H10B 108.7
C9 C10 H10A 108.7
C9 C10 H10B 108.7
H10A C10 H10B 107.6
O2 C11 N5 120.9(3)
O2 C11 N7 121.9(3)
N7 C11 N5 117.2(2)
N5 C12 H12A 109.2
N5 C12 H12B 109.2
N6 C12 N5 112.0(2)
N6 C12 H12A 109.2
N6 C12 H12B 109.2
H12A C12 H12B 107.9
N6 C13 N7 113.1(2)
N6 C13 H13A 109.0
N6 C13 H13B 109.0
N7 C13 H13A 109.0
N7 C13 H13B 109.0
H13A C13 H13B 107.8
N7 C14 H14A 108.4
N7 C14 H14B 108.4
N7 C14 C15 115.4(2)
H14A C14 H14B 107.5
C15 C14 H14A 108.4
C15 C14 H14B 108.4
N8 C15 C14 116.8(3)
N8 C15 C16 122.5(3)
C16 C15 C14 120.6(3)
C15 C16 H16 120.2
C17 C16 C15 119.7(3)
C17 C16 H16 120.2
C16 C17 H17 120.7
C16 C17 C18 118.7(3)
C18 C17 H17 120.7
C17 C18 H18 120.8
C17 C18 C19 118.4(3)
C19 C18 H18 120.8
N8 C19 C18 123.5(3)
N8 C19 C20 116.5(2)
C18 C19 C20 119.9(3)
N3 C20 C19 114.4(2)
N3 C20 H20A 108.7
N3 C20 H20B 108.7
C19 C20 H20A 108.7
C19 C20 H20B 108.7
H20A C20 H20B 107.6
N2 C21 C22 114.9(2)
N2 C21 C23 109.6(2)
N2 C21 C24 106.4(2)
C22 C21 C24 109.4(3)
C23 C21 C22 108.9(3)
C23 C21 C24 107.2(3)
C21 C22 H22A 109.5
C21 C22 H22B 109.5
C21 C22 H22C 109.5
H22A C22 H22B 109.5
H22A C22 H22C 109.5
H22B C22 H22C 109.5
C21 C23 H23A 109.5
C21 C23 H23B 109.5
C21 C23 H23C 109.5
H23A C23 H23B 109.5
H23A C23 H23C 109.5
H23B C23 H23C 109.5
C21 C24 H24A 109.5
C21 C24 H24B 109.5
C21 C24 H24C 109.5
H24A C24 H24B 109.5
H24A C24 H24C 109.5
H24B C24 H24C 109.5
N6 C25 C26 115.0(2)
N6 C25 C27 107.4(2)
N6 C25 C28 108.6(2)
C26 C25 C27 108.7(2)
C28 C25 C26 108.7(3)
C28 C25 C27 108.2(3)
C25 C26 H26A 109.5
C25 C26 H26B 109.5
C25 C26 H26C 109.5
H26A C26 H26B 109.5
H26A C26 H26C 109.5
H26B C26 H26C 109.5
C25 C27 H27A 109.5
C25 C27 H27B 109.5
C25 C27 H27C 109.5
H27A C27 H27B 109.5
H27A C27 H27C 109.5
H27B C27 H27C 109.5
C25 C28 H28A 109.5
C25 C28 H28B 109.5
C25 C28 H28C 109.5
H28A C28 H28B 109.5
H28A C28 H28C 109.5
H28B C28 H28C 109.5
C31 I31 O1 173.71(9)
C32 C31 I31 121.4(2)
C36 C31 I31 121.5(2)
C36 C31 C32 117.1(3)
F31 C32 C31 120.3(3)
F31 C32 C33 117.6(3)
C33 C32 C31 122.1(3)
F32 C33 C32 121.0(3)
F32 C33 C34 119.5(3)
C34 C33 C32 119.4(3)
F33 C34 C33 120.2(3)
F33 C34 C35 120.3(3)
C33 C34 C35 119.5(3)
F34 C35 C34 119.9(3)
F34 C35 C36 120.3(3)
C36 C35 C34 119.8(3)
F35 C36 C31 120.6(2)
F35 C36 C35 117.4(3)
C35 C36 C31 122.0(3)
C41 I41 O2 177.13(9)
C42 C41 I41 121.5(2)
C42 C41 C46 116.9(3)
C46 C41 I41 121.7(2)
F41 C42 C41 120.2(3)
F41 C42 C43 118.0(3)
C41 C42 C43 121.8(3)
F42 C43 C42 119.4(3)
F42 C43 C44 120.7(3)
C44 C43 C42 119.9(3)
F43 C44 C43 120.3(3)
F43 C44 C45 119.8(3)
C43 C44 C45 119.9(3)
F44 C45 C44 120.1(3)
F44 C45 C46 120.2(3)
C44 C45 C46 119.6(3)
F45 C46 C41 120.1(3)
F45 C46 C45 118.0(3)
C45 C46 C41 121.9(3)
C51 I51 N6 169.32(9)
C52 C51 I51 119.7(2)
C56 C51 I51 122.6(2)
C56 C51 C52 117.7(3)
F51 C52 C51 120.7(3)
F51 C52 C53 118.1(3)
C53 C52 C51 121.2(3)
F52 C53 C52 119.9(3)
F52 C53 C54 120.4(3)
C54 C53 C52 119.7(3)
F53 C54 C53 119.9(3)
F53 C54 C55 119.8(3)
C53 C54 C55 120.3(3)
F54 C55 C54 119.7(3)
F54 C55 C56 121.0(3)
C54 C55 C56 119.2(3)
F55 C56 C51 120.4(3)
F55 C56 C55 117.8(3)
C51 C56 C55 121.8(3)

loop_
_geom_bond_atom_site_label_1
_geom_bond_atom_site_label_2
_geom_bond_distance
O1 C1 1.240(3)
O1 I31 2.719(2)
O2 C11 1.245(3)
O2 I41 2.745(2)
N1 C1 1.360(4)
N1 C2 1.470(4)
N1 C4 1.449(4)
N2 C2 1.433(4)
N2 C3 1.445(4)
N2 C21 1.498(4)
N3 C1 1.360(4)
N3 C3 1.473(4)
N3 C20 1.451(4)
N4 C5 1.346(4)
N4 C9 1.349(4)
N5 C10 1.456(3)
N5 C11 1.366(4)
N5 C12 1.461(4)
N6 C12 1.450(3)
N6 C13 1.448(4)
N6 C25 1.517(3)
N6 I51 3.001(2)
N7 C11 1.358(4)
N7 C13 1.471(4)
N7 C14 1.459(4)
N8 C15 1.350(3)
N8 C19 1.341(4)
C2 H2A 0.9900
C2 H2B 0.9900
C3 H3A 0.9900
C3 H3B 0.9900
C4 H4A 0.9900
C4 H4B 0.9900
C4 C5 1.514(4)
C5 C6 1.380(4)
C6 H6 0.9500
C6 C7 1.383(4)
C7 H7 0.9500
C7 C8 1.387(4)
C8 H8 0.9500
C8 C9 1.381(4)
C9 C10 1.513(4)
C10 H10A 0.9900
C10 H10B 0.9900
C12 H12A 0.9900
C12 H12B 0.9900
C13 H13A 0.9900
C13 H13B 0.9900
C14 H14A 0.9900
C14 H14B 0.9900
C14 C15 1.512(4)
C15 C16 1.387(4)
C16 H16 0.9500
C16 C17 1.377(4)
C17 H17 0.9500
C17 C18 1.384(4)
C18 H18 0.9500
C18 C19 1.393(4)
C19 C20 1.512(4)
C20 H20A 0.9900
C20 H20B 0.9900
C21 C22 1.534(4)
C21 C23 1.523(4)
C21 C24 1.538(4)
C22 H22A 0.9800
C22 H22B 0.9800
C22 H22C 0.9800
C23 H23A 0.9800
C23 H23B 0.9800
C23 H23C 0.9800
C24 H24A 0.9800
C24 H24B 0.9800
C24 H24C 0.9800
C25 C26 1.534(4)
C25 C27 1.535(4)
C25 C28 1.524(4)
C26 H26A 0.9800
C26 H26B 0.9800
C26 H26C 0.9800
C27 H27A 0.9800
C27 H27B 0.9800
C27 H27C 0.9800
C28 H28A 0.9800
C28 H28B 0.9800
C28 H28C 0.9800
I31 C31 2.094(3)
F31 C32 1.344(3)
F32 C33 1.335(3)
F33 C34 1.339(3)
F34 C35 1.342(3)
F35 C36 1.344(3)
C31 C32 1.383(4)
C31 C36 1.377(4)
C32 C33 1.381(4)
C33 C34 1.378(4)
C34 C35 1.384(4)
C35 C36 1.377(4)
I41 C41 2.095(3)
F41 C42 1.348(4)
F42 C43 1.348(4)
F43 C44 1.342(4)
F44 C45 1.344(4)
F45 C46 1.347(4)
C41 C42 1.374(4)
C41 C46 1.385(4)
C42 C43 1.387(4)
C43 C44 1.361(5)
C44 C45 1.369(5)
C45 C46 1.380(5)
I51 C51 2.097(3)
F51 C52 1.330(3)
F52 C53 1.343(3)
F53 C54 1.344(3)
F54 C55 1.334(3)
F55 C56 1.349(3)
C51 C52 1.385(4)
C51 C56 1.374(4)
C52 C53 1.381(4)
C53 C54 1.370(4)
C54 C55 1.372(4)
C55 C56 1.384(4)

loop_
_geom_torsion_atom_site_label_1
_geom_torsion_atom_site_label_2
_geom_torsion_atom_site_label_3
_geom_torsion_atom_site_label_4
_geom_torsion
N1 C4 C5 N4 -54.0(3)
N1 C4 C5 C6 125.9(3)
N4 C5 C6 C7 1.1(4)
N4 C9 C10 N5 47.9(3)
N6 I51 C51 C52 -35.5(6)
N6 I51 C51 C56 143.1(4)
N7 C14 C15 N8 -46.6(4)
N7 C14 C15 C16 135.3(3)
N8 C15 C16 C17 0.1(4)
N8 C19 C20 N3 37.8(4)
C1 N1 C2 N2 -39.5(3)
C1 N1 C4 C5 -64.1(3)
C1 N3 C3 N2 24.5(4)
C1 N3 C20 C19 73.0(3)
C2 N1 C1 O1 -173.8(2)
C2 N1 C1 N3 7.7(4)
C2 N1 C4 C5 106.6(3)
C2 N2 C3 N3 -53.3(3)
C2 N2 C21 C22 87.1(3)
C2 N2 C21 C23 -36.0(4)
C2 N2 C21 C24 -151.6(3)
C3 N2 C2 N1 61.0(3)
C3 N2 C21 C22 -44.1(4)
C3 N2 C21 C23 -167.1(3)
C3 N2 C21 C24 77.2(3)
C3 N3 C1 O1 -178.9(2)
C3 N3 C1 N1 -0.4(4)
C3 N3 C20 C19 -103.2(3)
C4 N1 C1 O1 -3.0(4)
C4 N1 C1 N3 178.5(2)
C4 N1 C2 N2 150.0(2)
C4 C5 C6 C7 -178.8(3)
C5 N4 C9 C8 0.2(4)
C5 N4 C9 C10 179.5(2)
C5 C6 C7 C8 0.9(4)
C6 C7 C8 C9 -2.2(4)
C7 C8 C9 N4 1.7(4)
C7 C8 C9 C10 -177.6(3)
C8 C9 C10 N5 -132.8(3)
C9 N4 C5 C4 178.3(2)
C9 N4 C5 C6 -1.6(4)
C10 N5 C11 O2 10.9(4)
C10 N5 C11 N7 -171.6(2)
C10 N5 C12 N6 -158.1(2)
C11 N5 C10 C9 66.1(3)
C11 N5 C12 N6 41.1(3)
C11 N7 C13 N6 -24.1(4)
C11 N7 C14 C15 -69.8(3)
C12 N5 C10 C9 -95.1(3)
C12 N5 C11 O2 172.1(2)
C12 N5 C11 N7 -10.4(3)
C12 N6 C13 N7 51.2(3)
C12 N6 C25 C26 -78.1(3)
C12 N6 C25 C27 160.8(3)
C12 N6 C25 C28 44.0(3)
C12 N6 I51 C51 76.9(5)
C13 N6 C12 N5 -59.8(3)
C13 N6 C25 C26 51.1(3)
C13 N6 C25 C27 -70.0(3)
C13 N6 C25 C28 173.2(2)
C13 N6 I51 C51 -32.0(5)
C13 N7 C11 O2 179.4(2)
C13 N7 C11 N5 1.9(4)
C13 N7 C14 C15 109.7(3)
C14 N7 C11 O2 -1.2(4)
C14 N7 C11 N5 -178.7(2)
C14 N7 C13 N6 156.5(2)
C14 C15 C16 C17 178.1(3)
C15 N8 C19 C18 1.7(4)
C15 N8 C19 C20 -179.7(2)
C15 C16 C17 C18 0.2(4)
C16 C17 C18 C19 0.4(4)
C17 C18 C19 N8 -1.4(4)
C17 C18 C19 C20 180.0(3)
C18 C19 C20 N3 -143.5(3)
C19 N8 C15 C14 -179.0(2)
C19 N8 C15 C16 -1.0(4)
C20 N3 C1 O1 5.0(4)
C20 N3 C1 N1 -176.5(2)
C20 N3 C3 N2 -159.4(2)
C21 N2 C2 N1 -73.9(3)
C21 N2 C3 N3 83.6(3)
C25 N6 C12 N5 73.8(3)
C25 N6 C13 N7 -83.2(3)
C25 N6 I51 C51 -157.9(5)
I31 O1 C1 N1 -94.2(3)
I31 O1 C1 N3 84.3(3)
I31 C31 C32 F31 -1.8(4)
I31 C31 C32 C33 179.1(2)
I31 C31 C36 F35 -0.1(4)
I31 C31 C36 C35 179.6(2)
F31 C32 C33 F32 0.6(4)
F31 C32 C33 C34 -177.3(3)
F32 C33 C34 F33 0.9(5)
F32 C33 C34 C35 -178.0(3)
F33 C34 C35 F34 -0.7(4)
F33 C34 C35 C36 -180.0(3)
F34 C35 C36 F35 1.1(4)
F34 C35 C36 C31 -178.6(2)
C31 C32 C33 F32 179.7(3)
C31 C32 C33 C34 1.8(5)
C32 C31 C36 F35 -178.8(2)
C32 C31 C36 C35 1.0(4)
C32 C33 C34 F33 178.7(3)
C32 C33 C34 C35 -0.1(5)
C33 C34 C35 F34 178.2(3)
C33 C34 C35 C36 -1.1(5)
C34 C35 C36 F35 -179.6(3)
C34 C35 C36 C31 0.7(4)
C36 C31 C32 F31 176.8(2)
C36 C31 C32 C33 -2.2(4)
I41 O2 C11 N5 84.0(3)
I41 O2 C11 N7 -93.4(3)
I41 C41 C42 F41 -1.3(4)
I41 C41 C42 C43 178.4(2)
I41 C41 C46 F45 1.0(4)
I41 C41 C46 C45 -179.4(2)
F41 C42 C43 F42 1.9(4)
F41 C42 C43 C44 -179.1(3)
F42 C43 C44 F43 -0.1(5)
F42 C43 C44 C45 178.5(3)
F43 C44 C45 F44 -1.7(5)
F43 C44 C45 C46 178.1(3)
F44 C45 C46 F45 0.2(5)
F44 C45 C46 C41 -179.4(3)
C41 C42 C43 F42 -177.8(3)
C41 C42 C43 C44 1.2(5)
C42 C41 C46 F45 -179.7(3)
C42 C41 C46 C45 -0.1(5)
C42 C43 C44 F43 -179.1(3)
C42 C43 C44 C45 -0.5(5)
C43 C44 C45 F44 179.7(3)
C43 C44 C45 C46 -0.5(5)
C44 C45 C46 F45 -179.6(3)
C44 C45 C46 C41 0.8(5)
C46 C41 C42 F41 179.3(3)
C46 C41 C42 C43 -0.9(4)
I51 N6 C12 N5 -164.55(19)
I51 N6 C13 N7 152.72(18)
I51 N6 C25 C26 168.9(2)
I51 N6 C25 C27 47.8(3)
I51 N6 C25 C28 -69.0(2)
I51 C51 C52 F51 -3.6(4)
I51 C51 C52 C53 175.4(2)
I51 C51 C56 F55 2.7(4)
I51 C51 C56 C55 -176.7(2)
F51 C52 C53 F52 0.1(4)
F51 C52 C53 C54 -178.4(3)
F52 C53 C54 F53 -0.4(4)
F52 C53 C54 C55 -179.0(3)
F53 C54 C55 F54 -1.0(4)
F53 C54 C55 C56 -179.3(3)
F54 C55 C56 F55 2.3(5)
F54 C55 C56 C51 -178.3(3)
C51 C52 C53 F52 -179.0(3)
C51 C52 C53 C54 2.6(4)
C52 C51 C56 F55 -178.7(3)
C52 C51 C56 C55 1.9(4)
C52 C53 C54 F53 178.1(3)
C52 C53 C54 C55 -0.5(4)
C53 C54 C55 F54 177.6(3)
C53 C54 C55 C56 -0.8(5)
C54 C55 C56 F55 -179.4(3)
C54 C55 C56 C51 0.0(5)
C56 C51 C52 F51 177.7(3)
C56 C51 C52 C53 -3.2(4)
